data_4133839
loop_
_publ_author_name
'Shi, Chao'
'Ye, Le'
'Gong, Zhi-Xin'
'Ma, Jia-Jun'
'Wang, Qin-Wen'
'Jiang, Jia-Ying'
'Hua, Miao-Miao'
'Wang, Chang-Feng'
'Yu, Hui'
'Zhang, Yi'
'Ye, Heng-Yun'

_publ_section_title
;
 Two-Dimensional Organic-Inorganic Hybrid Rare-Earth Double Perovskite
 Ferroelectrics.
;
_journal_name_full 'Journal of the American Chemical Society'
_journal_paper_doi 10.1021/jacs.9b11697
_journal_year 2019
_chemical_absolute_configuration syn
_chemical_formula_sum 'C24 H56 N12 O28 Rb Tb'
_chemical_formula_weight 1205.19
_space_group_crystal_system orthorhombic
_space_group_IT_number 21
_space_group_name_Hall 'B 2 2'
_space_group_name_H-M_alt 'B 2 2 2'
_audit_creation_method SHELXL-2017/1
_cell_angle_alpha 90
_cell_angle_beta 90
_cell_angle_gamma 90
_cell_formula_units_Z 2
_cell_length_a 9.9892(3)
_cell_length_b 9.9304(3)
_cell_length_c 24.2610(9)
_cell_measurement_reflns_used 5486
_cell_measurement_temperature 363(2)
_cell_measurement_theta_max 27.6870
_cell_measurement_theta_min 2.1980
_cell_volume 2406.61(14)
_computing_structure_refinement 'SHELXL-2017/1 (Sheldrick, 2017)'
_diffrn_ambient_temperature 363(2)
_diffrn_measured_fraction_theta_full 0.999
_diffrn_measured_fraction_theta_max 0.852
_diffrn_measurement_device_type 'rigaku synergy'
_diffrn_radiation_type MoK\a
_diffrn_radiation_wavelength 0.71073
_diffrn_reflns_av_R_equivalents 0.0567
_diffrn_reflns_av_unetI/netI 0.0485
_diffrn_reflns_Laue_measured_fraction_full 0.999
_diffrn_reflns_Laue_measured_fraction_max 0.852
_diffrn_reflns_limit_h_max 11
_diffrn_reflns_limit_h_min -14
_diffrn_reflns_limit_k_max 14
_diffrn_reflns_limit_k_min -11
_diffrn_reflns_limit_l_max 30
_diffrn_reflns_limit_l_min -31
_diffrn_reflns_number 10104
_diffrn_reflns_point_group_measured_fraction_full 0.996
_diffrn_reflns_point_group_measured_fraction_max 0.818
_diffrn_reflns_theta_full 25.242
_diffrn_reflns_theta_max 31.618
_diffrn_reflns_theta_min 2.051
_exptl_absorpt_coefficient_mu 2.573
_exptl_absorpt_correction_T_max 1.00000
_exptl_absorpt_correction_T_min 0.23490
_exptl_absorpt_correction_type multi-scan
_exptl_crystal_colour colorless
_exptl_crystal_density_diffrn 1.663
_exptl_crystal_description block
_exptl_crystal_F_000 1220
_exptl_crystal_size_max 0.19
_exptl_crystal_size_mid 0.16
_exptl_crystal_size_min 0.12
_refine_diff_density_max 1.996
_refine_diff_density_min -0.913
_refine_diff_density_rms 0.171
_refine_ls_abs_structure_details
;
 Flack x determined using 965 quotients [(I+)-(I-)]/[(I+)+(I-)]
 (Parsons, Flack and Wagner, Acta Cryst. B69 (2013) 249-259).
;
_refine_ls_abs_structure_Flack 0.43(4)
_refine_ls_extinction_method none
_refine_ls_goodness_of_fit_ref 0.979
_refine_ls_hydrogen_treatment undef
_refine_ls_matrix_type full
_refine_ls_number_parameters 195
_refine_ls_number_reflns 3330
_refine_ls_number_restraints 81
_refine_ls_restrained_S_all 0.992
_refine_ls_R_factor_all 0.0659
_refine_ls_R_factor_gt 0.0563
_refine_ls_shift/su_max 0.000
_refine_ls_shift/su_mean 0.000
_refine_ls_structure_factor_coef Fsqd
_refine_ls_weighting_details 'w=1/[\s^2^(Fo^2^)+(0.0991P)^2^] where P=(Fo^2^+2Fc^2^)/3'
_refine_ls_weighting_scheme calc
_refine_ls_wR_factor_gt 0.1311
_refine_ls_wR_factor_ref 0.1377
_reflns_Friedel_coverage 0.710
_reflns_Friedel_fraction_full 0.991
_reflns_Friedel_fraction_max 0.774
_reflns_number_gt 2753
_reflns_number_total 3330
_reflns_threshold_expression 'I > 2\s(I)'
_cod_data_source_file ja9b11697_si_004.cif
_cod_data_source_block (R3HQ)4RbTb(NO3)8-T363K
_cod_database_code 4133839
_shelx_shelxl_version_number 2017/1
_shelx_space_group_comment
;
The symmetry employed for this shelxl refinement is uniquely defined
by the following loop, which should always be used as a source of
symmetry information in preference to the above space-group names.
They are only intended as comments.
;

loop_
_space_group_symop_operation_xyz
'x, y, z'
'-x, y, -z'
'x, -y, -z'
'-x, -y, z'
'x+1/2, y, z+1/2'
'-x+1/2, y, -z+1/2'
'x+1/2, -y, -z+1/2'
'-x+1/2, -y, z+1/2'

loop_
_atom_site_label
_atom_site_type_symbol
_atom_site_fract_x
_atom_site_fract_y
_atom_site_fract_z
_atom_site_U_iso_or_equiv
_atom_site_adp_type
_atom_site_occupancy
_atom_site_site_symmetry_order
_atom_site_calc_flag
_atom_site_refinement_flags_posn
_atom_site_refinement_flags_adp
_atom_site_refinement_flags_occupancy
Tb1 Tb 0.000000 0.000000 0.000000 0.0515(2) Uani 1 4 d S T P
O1 O -0.2383(11) -0.0871(13) 0.003(3) 0.087(5) Uani 0.5 1 d . . P
O2 O 0.165(2) 0.163(2) 0.0434(8) 0.076(7) Uani 0.5 1 d . . P
O3 O -0.167(3) -0.171(3) -0.0439(16) 0.124(12) Uani 0.5 1 d . . P
O4 O -0.0898(12) -0.2382(11) -0.002(2) 0.091(4) Uani 0.5 1 d . . P
O6 O -0.2960(14) -0.2975(13) 0.007(2) 0.168(10) Uani 1 1 d . . .
N2 N -0.2138(9) -0.2129(9) 0.001(2) 0.091(3) Uani 1 1 d . . .
N3 N 0.000000 0.000000 0.1224(4) 0.090(4) Uani 1 2 d S T P
O8 O -0.066(3) 0.082(3) 0.0982(13) 0.081(7) Uani 0.5 1 d . . P
O9 O 0.081(3) -0.069(3) -0.0921(14) 0.084(8) Uani 0.5 1 d . . P
Rb1 Rb -0.500000 -0.500000 0.000000 0.0695(3) Uani 1 4 d S T P
O21 O 0.000000 0.000000 0.1715(4) 0.139(5) Uani 1 2 d S T P
C3 C -0.500000 0.000000 0.0908(14) 0.186(12) Uani 1 2 d S TU P
C5 C -0.638(4) -0.079(4) 0.1611(14) 0.181(11) Uani 1 1 d . U .
C6 C -0.434(5) -0.394(4) 0.3090(14) 0.107(9) Uani 0.5 1 d . U P
C7 C -0.567(3) -0.368(2) 0.3305(11) 0.141(8) Uani 1 1 d . U .
C8 C -0.602(3) 0.061(3) 0.1900(11) 0.157(9) Uani 1 1 d . U .
C9 C -0.483(6) -0.120(3) 0.1522(10) 0.189(11) Uani 1 1 d . U .
C10 C -0.382(3) -0.520(6) 0.3456(11) 0.197(11) Uani 1 1 d . U .
C12 C -0.361(5) -0.457(5) 0.396(2) 0.180(18) Uani 0.5 1 d . U P
C28 C -0.500000 -0.500000 0.4110(13) 0.171(11) Uani 1 2 d S TU P
C27 C -0.454(4) -0.119(4) 0.0988(17) 0.156(14) Uani 0.5 1 d . U P
N53 N -0.500000 -0.500000 0.1444(14) 0.31(2) Uani 1 2 d DS TU P
O52 O -0.390(2) -0.531(5) 0.1215(13) 0.203(17) Uani 0.5 1 d D U P
O51 O -0.543(4) -0.398(3) 0.1197(14) 0.211(19) Uani 0.5 1 d D U P

loop_
_atom_site_aniso_label
_atom_site_aniso_U_11
_atom_site_aniso_U_22
_atom_site_aniso_U_33
_atom_site_aniso_U_23
_atom_site_aniso_U_13
_atom_site_aniso_U_12
Tb1 0.0419(3) 0.0430(3) 0.0697(4) 0.000 0.000 0.000
O1 0.065(5) 0.086(7) 0.111(14) 0.00(2) -0.001(18) -0.010(5)
O2 0.074(12) 0.083(14) 0.072(10) -0.012(9) -0.014(9) -0.042(10)
O3 0.10(2) 0.083(17) 0.19(3) 0.015(17) 0.032(19) 0.024(13)
O4 0.088(8) 0.065(6) 0.119(10) -0.024(19) -0.01(2) -0.007(5)
O6 0.140(9) 0.136(8) 0.23(3) -0.004(17) 0.012(16) -0.093(7)
N2 0.073(4) 0.077(4) 0.123(7) -0.011(17) -0.018(15) -0.022(4)
N3 0.098(8) 0.098(9) 0.074(6) 0.000 0.000 -0.048(14)
O8 0.101(16) 0.059(9) 0.082(13) 0.005(9) -0.022(9) -0.001(8)
O9 0.056(9) 0.104(16) 0.093(15) -0.024(11) 0.009(9) -0.002(8)
Rb1 0.0509(6) 0.0520(6) 0.1056(9) 0.000 0.000 0.000
O21 0.173(12) 0.177(12) 0.068(5) 0.000 0.000 -0.03(3)
C3 0.197(17) 0.196(16) 0.164(15) 0.000 0.000 -0.003(14)
C5 0.161(15) 0.193(16) 0.189(15) -0.002(12) 0.021(11) -0.004(11)
C6 0.124(14) 0.106(14) 0.091(12) 0.017(10) -0.007(10) 0.006(11)
C7 0.160(12) 0.113(10) 0.151(13) 0.025(10) 0.007(11) -0.003(9)
C8 0.152(13) 0.166(14) 0.153(12) 0.014(10) 0.017(10) -0.009(10)
C9 0.184(17) 0.189(13) 0.193(13) -0.036(10) -0.011(13) -0.010(13)
C10 0.207(14) 0.196(18) 0.188(13) 0.002(13) -0.054(10) -0.007(13)
C12 0.18(2) 0.18(2) 0.18(2) -0.015(13) -0.004(12) -0.007(13)
C28 0.174(15) 0.176(15) 0.165(14) 0.000 0.000 -0.002(14)
C27 0.155(19) 0.164(18) 0.148(16) -0.012(12) 0.014(12) 0.001(12)
N53 0.31(3) 0.30(3) 0.31(3) 0.000 0.000 0.003(14)
O52 0.204(19) 0.19(2) 0.210(18) -0.014(13) -0.052(12) -0.009(13)
O51 0.21(2) 0.22(2) 0.21(2) -0.042(12) -0.007(12) -0.001(13)

loop_
_atom_type_symbol
_atom_type_description
_atom_type_scat_dispersion_real
_atom_type_scat_dispersion_imag
_atom_type_scat_source
C C 0.0033 0.0016 'International Tables Vol C Tables 4.2.6.8 and 6.1.1.4'
H H 0.0000 0.0000 'International Tables Vol C Tables 4.2.6.8 and 6.1.1.4'
Tb Tb -0.1723 4.1537 'International Tables Vol C Tables 4.2.6.8 and 6.1.1.4'
N N 0.0061 0.0033 'International Tables Vol C Tables 4.2.6.8 and 6.1.1.4'
O O 0.0106 0.0060 'International Tables Vol C Tables 4.2.6.8 and 6.1.1.4'
Rb Rb -0.9393 2.9676 'International Tables Vol C Tables 4.2.6.8 and 6.1.1.4'

loop_
_geom_angle_atom_site_label_1
_geom_angle_atom_site_label_2
_geom_angle_atom_site_label_3
_geom_angle
_geom_angle_site_symmetry_1
_geom_angle_site_symmetry_3
O9 Tb1 O9 147.9(15) 3 4
O9 Tb1 O9 50.7(15) 3 2
O9 Tb1 O9 141.8(14) 4 2
O9 Tb1 O9 141.8(14) 3 .
O9 Tb1 O9 50.7(15) 4 .
O9 Tb1 O9 147.9(15) 2 .
O9 Tb1 O4 112.9(14) 3 .
O9 Tb1 O4 97.3(13) 4 .
O9 Tb1 O4 69.0(13) 2 .
O9 Tb1 O4 80.9(13) . .
O9 Tb1 O4 69.0(13) 3 4
O9 Tb1 O4 80.9(13) 4 4
O9 Tb1 O4 112.9(14) 2 4
O9 Tb1 O4 97.3(13) . 4
O4 Tb1 O4 178(2) . 4
O9 Tb1 O4 80.9(13) 3 3
O9 Tb1 O4 69.0(13) 4 3
O9 Tb1 O4 97.3(13) 2 3
O9 Tb1 O4 112.9(14) . 3
O4 Tb1 O4 138.5(5) . 3
O4 Tb1 O4 41.6(5) 4 3
O9 Tb1 O4 97.3(13) 3 2
O9 Tb1 O4 112.9(14) 4 2
O9 Tb1 O4 80.9(13) 2 2
O9 Tb1 O4 69.0(13) . 2
O4 Tb1 O4 41.6(5) . 2
O4 Tb1 O4 138.5(5) 4 2
O4 Tb1 O4 178(2) 3 2
O9 Tb1 O1 111.9(17) 3 .
O9 Tb1 O1 79.4(16) 4 .
O9 Tb1 O1 64.5(17) 2 .
O9 Tb1 O1 104.0(16) . .
O4 Tb1 O1 49.3(4) . .
O4 Tb1 O1 130.7(4) 4 .
O4 Tb1 O1 89.2(4) 3 .
O4 Tb1 O1 90.8(4) 2 .
O9 Tb1 O1 64.5(17) 3 4
O9 Tb1 O1 104.0(16) 4 4
O9 Tb1 O1 111.9(17) 2 4
O9 Tb1 O1 79.4(16) . 4
O4 Tb1 O1 130.7(4) . 4
O4 Tb1 O1 49.3(4) 4 4
O4 Tb1 O1 90.8(4) 3 4
O4 Tb1 O1 89.2(4) 2 4
O1 Tb1 O1 176(3) . 4
O9 Tb1 O1 79.4(16) 3 2
O9 Tb1 O1 111.9(17) 4 2
O9 Tb1 O1 104.0(16) 2 2
O9 Tb1 O1 64.5(17) . 2
O4 Tb1 O1 90.8(4) . 2
O4 Tb1 O1 89.2(4) 4 2
O4 Tb1 O1 130.7(4) 3 2
O4 Tb1 O1 49.3(4) 2 2
O1 Tb1 O1 140.1(6) . 2
O1 Tb1 O1 40.1(6) 4 2
O9 Tb1 O1 104.0(16) 3 3
O9 Tb1 O1 64.5(17) 4 3
O9 Tb1 O1 79.4(16) 2 3
O9 Tb1 O1 111.9(17) . 3
O4 Tb1 O1 89.2(4) . 3
O4 Tb1 O1 90.8(4) 4 3
O4 Tb1 O1 49.3(4) 3 3
O4 Tb1 O1 130.7(4) 2 3
O1 Tb1 O1 40.1(6) . 3
O1 Tb1 O1 140.1(6) 4 3
O1 Tb1 O1 176(3) 2 3
N2 O1 O2 55(2) . 4
N2 O1 O3 50(3) . .
O2 O1 O3 89.0(12) 4 .
N2 O1 O1 166(5) . 3
O2 O1 O1 126(5) 4 3
O3 O1 O1 117(5) . 3
N2 O1 Tb1 98.8(8) . .
O2 O1 Tb1 73.8(9) 4 .
O3 O1 Tb1 74.5(15) . .
O1 O1 Tb1 69.9(3) 3 .
N2 O2 O1 56(2) 4 4
N2 O2 O4 53.2(16) 4 4
O1 O2 O4 91(3) 4 4
N2 O2 O9 167(2) 4 3
O1 O2 O9 115(2) 4 3
O4 O2 O9 121.3(17) 4 3
N2 O2 Tb1 99.3(17) 4 .
O1 O2 Tb1 73.5(10) 4 .
O4 O2 Tb1 72.2(9) 4 .
O9 O2 Tb1 67.8(10) 3 .
N2 O3 O4 55(2) . .
N2 O3 O1 52(2) . .
O4 O3 O1 88(3) . .
N2 O3 Tb1 96(2) . .
O4 O3 Tb1 70.9(15) . .
O1 O3 Tb1 69.6(13) . .
N2 O4 O3 54(3) . .
N2 O4 O2 52(2) . 4
O3 O4 O2 91.2(11) . 4
N2 O4 O4 167(2) . 2
O3 O4 O4 124(4) . 2
O2 O4 O4 117(4) 4 2
N2 O4 Tb1 99.2(7) . .
O3 O4 Tb1 76.5(15) . .
O2 O4 Tb1 72.8(8) 4 .
O4 O4 Tb1 69.2(3) 2 .
N2 O6 Rb1 168(3) . .
O6 N2 O2 116(3) . 4
O6 N2 O3 128(3) . .
O2 N2 O3 116.0(16) 4 .
O6 N2 O4 122.9(15) . .
O2 N2 O4 75(2) 4 .
O3 N2 O4 70(3) . .
O6 N2 O1 123.6(18) . .
O2 N2 O1 69(3) 4 .
O3 N2 O1 78(3) . .
O4 N2 O1 112.6(10) . .
O21 N3 O8 119.3(16) . 4
O21 N3 O8 119.3(16) . .
O8 N3 O8 121(3) 4 .
O21 N3 O9 124.8(13) . 2
O8 N3 O9 72.9(12) 4 2
O8 N3 O9 74.7(12) . 2
O21 N3 O9 124.8(13) . 3
O8 N3 O9 74.7(12) 4 3
O8 N3 O9 72.9(12) . 3
O9 N3 O9 110(3) 2 3
N3 O8 O9 56(2) . 3
N3 O8 O9 55.4(16) . 2
O9 O8 O9 90(3) 3 2
N3 O8 Tb1 95.6(17) . .
O9 O8 Tb1 68(2) 3 .
O9 O8 Tb1 68(2) 2 .
N3 O9 O8 50.7(17) 2 3
N3 O9 O8 50.0(19) 2 2
O8 O9 O8 89(3) 3 2
N3 O9 O2 170(2) 2 3
O8 O9 O2 120(3) 3 3
O8 O9 O2 131(3) 2 3
N3 O9 Tb1 99.4(14) 2 .
O8 O9 Tb1 78(2) 3 .
O8 O9 Tb1 77(2) 2 .
O2 O9 Tb1 71.9(12) 3 .
O6 Rb1 O6 91.0(7) 4_445 3_545
O6 Rb1 O6 89.5(7) 4_445 2_455
O6 Rb1 O6 173(2) 3_545 2_455
O6 Rb1 O6 173(2) 4_445 .
O6 Rb1 O6 89.5(7) 3_545 .
O6 Rb1 O6 91.0(7) 2_455 .
O6 Rb1 O51 74.4(13) 4_445 3_545
O6 Rb1 O51 79.0(14) 3_545 3_545
O6 Rb1 O51 94.2(14) 2_455 3_545
O6 Rb1 O51 112.7(13) . 3_545
O6 Rb1 O51 79.0(14) 4_445 4_445
O6 Rb1 O51 74.4(13) 3_545 4_445
O6 Rb1 O51 112.7(13) 2_455 4_445
O6 Rb1 O51 94.2(14) . 4_445
O51 Rb1 O51 141.8(10) 3_545 4_445
O6 Rb1 O51 112.7(13) 4_445 2_455
O6 Rb1 O51 94.2(14) 3_545 2_455
O6 Rb1 O51 79.0(14) 2_455 2_455
O6 Rb1 O51 74.4(13) . 2_455
O51 Rb1 O51 41.6(7) 3_545 2_455
O51 Rb1 O51 164.2(16) 4_445 2_455
O6 Rb1 O51 94.2(14) 4_445 .
O6 Rb1 O51 112.7(13) 3_545 .
O6 Rb1 O51 74.4(13) 2_455 .
O6 Rb1 O51 79.0(14) . .
O51 Rb1 O51 164.2(16) 3_545 .
O51 Rb1 O51 41.6(7) 4_445 .
O51 Rb1 O51 141.8(10) 2_455 .
O6 Rb1 O52 96.9(14) 4_445 .
O6 Rb1 O52 75.2(13) 3_545 .
O6 Rb1 O52 111.9(13) 2_455 .
O6 Rb1 O52 76.3(15) . .
O51 Rb1 O52 152.7(12) 3_545 .
O51 Rb1 O52 17.9(10) 4_445 .
O51 Rb1 O52 148.9(12) 2_455 .
O51 Rb1 O52 37.5(4) . .
O6 Rb1 O52 75.2(13) 4_445 2_455
O6 Rb1 O52 96.9(14) 3_545 2_455
O6 Rb1 O52 76.3(15) 2_455 2_455
O6 Rb1 O52 111.9(13) . 2_455
O51 Rb1 O52 17.9(10) 3_545 2_455
O51 Rb1 O52 152.7(12) 4_445 2_455
O51 Rb1 O52 37.5(4) 2_455 2_455
O51 Rb1 O52 148.9(12) . 2_455
O52 Rb1 O52 168.8(18) . 2_455
O6 Rb1 O52 76.3(15) 4_445 4_445
O6 Rb1 O52 111.9(13) 3_545 4_445
O6 Rb1 O52 75.2(13) 2_455 4_445
O6 Rb1 O52 96.9(14) . 4_445
O51 Rb1 O52 148.9(12) 3_545 4_445
O51 Rb1 O52 37.5(4) 4_445 4_445
O51 Rb1 O52 152.7(12) 2_455 4_445
O51 Rb1 O52 17.9(10) . 4_445
O52 Rb1 O52 42.1(6) . 4_445
O52 Rb1 O52 139.5(9) 2_455 4_445
O6 Rb1 O52 111.9(13) 4_445 3_545
O6 Rb1 O52 76.3(15) 3_545 3_545
O6 Rb1 O52 96.9(14) 2_455 3_545
O6 Rb1 O52 75.2(13) . 3_545
O51 Rb1 O52 37.5(4) 3_545 3_545
O51 Rb1 O52 148.9(12) 4_445 3_545
O51 Rb1 O52 17.9(10) 2_455 3_545
O51 Rb1 O52 152.7(12) . 3_545
O52 Rb1 O52 139.5(9) . 3_545
O52 Rb1 O52 42.1(6) 2_455 3_545
O52 Rb1 O52 168.8(18) 4_445 3_545
C27 C3 C27 162(5) 4_455 .
C27 C3 C9 44(2) 4_455 4_455
C27 C3 C9 119(3) . 4_455
C27 C3 C9 119(3) 4_455 .
C27 C3 C9 44(2) . .
C9 C3 C9 78(2) 4_455 .
C8 C5 C9 94(3) . .
C7 C6 C10 103(3) . .
C10 C7 C6 108(3) 4_445 .
C9 C8 C5 102(2) 4_455 .
C27 C9 C8 121(5) . 4_455
C27 C9 C5 110(4) . .
C8 C9 C5 113(3) 4_455 .
C27 C9 C3 42(2) . .
C8 C9 C3 108(2) 4_455 .
C5 C9 C3 82(2) . .
C7 C10 C12 135(4) 4_445 .
C7 C10 C6 113(3) 4_445 .
C12 C10 C6 100(4) . .
C7 C10 C28 95(3) 4_445 .
C12 C10 C28 49(2) . .
C6 C10 C28 100(3) . .
C10 C12 C28 87(3) . .
C12 C28 C12 152(5) . 4_445
C12 C28 C10 44(2) . .
C12 C28 C10 109(3) 4_445 .
C12 C28 C10 109(3) . 4_445
C12 C28 C10 44(2) 4_445 4_445
C10 C28 C10 73.9(19) . 4_445
C3 C27 C9 94(3) . .
O51 N53 O51 123(4) 4_445 .
O51 N53 O52 106(2) 4_445 4_445
O51 N53 O52 45(3) . 4_445
O51 N53 O52 45(3) 4_445 .
O51 N53 O52 106(2) . .
O52 N53 O52 128(4) 4_445 .
O51 N53 Rb1 62(2) 4_445 .
O51 N53 Rb1 62(2) . .
O52 N53 Rb1 64(2) 4_445 .
O52 N53 Rb1 64(2) . .
O51 O52 N53 66.7(16) 4_445 .
O51 O52 Rb1 78(4) 4_445 .
N53 O52 Rb1 95(2) . .
O52 O51 N53 67.8(17) 4_445 .
O52 O51 Rb1 84(4) 4_445 .
N53 O51 Rb1 98(2) . .

loop_
_geom_bond_atom_site_label_1
_geom_bond_atom_site_label_2
_geom_bond_distance
_geom_bond_site_symmetry_2
Tb1 O9 2.47(3) 3
Tb1 O9 2.47(3) 4
Tb1 O9 2.47(3) 2
Tb1 O9 2.47(3) .
Tb1 O4 2.530(11) .
Tb1 O4 2.530(11) 4
Tb1 O4 2.530(11) 3
Tb1 O4 2.530(11) 2
Tb1 O1 2.534(12) .
Tb1 O1 2.534(12) 4
Tb1 O1 2.534(12) 2
Tb1 O1 2.534(12) 3
O1 N2 1.275(16) .
O1 O2 1.43(5) 4
O1 O3 1.59(6) .
O1 O1 1.74(3) 3
O2 N2 1.25(5) 4
O2 O4 1.52(4) 4
O2 O9 1.72(4) 3
O3 N2 1.25(6) .
O3 O4 1.44(5) .
O4 N2 1.265(16) .
O4 O4 1.80(2) 2
O6 N2 1.186(17) .
O6 Rb1 2.869(10) .
N3 O21 1.192(14) .
N3 O8 1.20(3) 4
N3 O8 1.20(3) .
N3 O9 1.29(3) 2
N3 O9 1.29(3) 3
O8 O9 1.48(2) 3
O8 O9 1.51(2) 2
Rb1 O51 3.11(4) 3_545
Rb1 O51 3.11(4) 4_445
Rb1 O51 3.11(4) 2_455
Rb1 O51 3.11(4) .
Rb1 O52 3.16(3) .
Rb1 O52 3.16(3) 2_455
Rb1 O52 3.16(3) 4_445
Rb1 O52 3.16(3) 3_545
C3 C27 1.28(4) 4_455
C3 C27 1.28(4) .
C3 C9 1.91(4) 4_455
C3 C9 1.91(4) .
C5 C8 1.60(3) .
C5 C9 1.62(7) .
C6 C7 1.45(4) .
C6 C10 1.62(6) .
C7 C10 1.27(6) 4_445
C8 C9 1.38(5) 4_455
C9 C27 1.33(5) .
C10 C12 1.39(5) .
C10 C28 1.98(4) .
C12 C28 1.50(5) .
N53 O51 1.254(13) 4_445
N53 O51 1.254(13) .
N53 O52 1.264(13) 4_445
N53 O52 1.264(13) .
O52 O51 0.97(5) 4_445

loop_
_geom_torsion_atom_site_label_1
_geom_torsion_atom_site_label_2
_geom_torsion_atom_site_label_3
_geom_torsion_atom_site_label_4
_geom_torsion
_geom_torsion_site_symmetry_1
_geom_torsion_site_symmetry_4
O2 O1 O3 N2 42.5(18) 4 .
O1 O1 O3 N2 173(4) 3 .
Tb1 O1 O3 N2 116(2) . .
N2 O1 O3 O4 -45.7(17) . .
O2 O1 O3 O4 -3.2(12) 4 .
O1 O1 O3 O4 127(4) 3 .
Tb1 O1 O3 O4 70.2(15) . .
N2 O1 O3 Tb1 -116(2) . .
O2 O1 O3 Tb1 -73.4(9) 4 .
O1 O1 O3 Tb1 57(3) 3 .
O1 O3 O4 N2 43.0(15) . .
Tb1 O3 O4 N2 111.9(17) . .
N2 O3 O4 O2 -40.0(16) . 4
O1 O3 O4 O2 3.0(12) . 4
Tb1 O3 O4 O2 72.0(7) . 4
N2 O3 O4 O4 -165(4) . 2
O1 O3 O4 O4 -122(3) . 2
Tb1 O3 O4 O4 -53(3) . 2
N2 O3 O4 Tb1 -111.9(17) . .
O1 O3 O4 Tb1 -68.9(13) . .
Rb1 O6 N2 O2 175(6) . 4
Rb1 O6 N2 O3 -8(8) . .
Rb1 O6 N2 O4 -97(8) . .
Rb1 O6 N2 O1 94(9) . .
O4 O3 N2 O6 -117(2) . .
O1 O3 N2 O6 124(2) . .
Tb1 O3 N2 O6 -178.5(16) . .
O4 O3 N2 O2 60.5(15) . 4
O1 O3 N2 O2 -59.2(19) . 4
Tb1 O3 N2 O2 -1.3(12) . 4
O1 O3 N2 O4 -120(2) . .
Tb1 O3 N2 O4 -61.8(13) . .
O4 O3 N2 O1 120(2) . .
Tb1 O3 N2 O1 58.0(17) . .
O3 O4 N2 O6 123(4) . .
O2 O4 N2 O6 -111(4) 4 .
O4 O4 N2 O6 -147(23) 2 .
Tb1 O4 N2 O6 -171(3) . .
O3 O4 N2 O2 -125.7(14) . 4
O4 O4 N2 O2 -36(25) 2 4
Tb1 O4 N2 O2 -59.7(19) . 4
O2 O4 N2 O3 125.7(14) 4 .
O4 O4 N2 O3 89(25) 2 .
Tb1 O4 N2 O3 66(2) . .
O3 O4 N2 O1 -67(5) . .
O2 O4 N2 O1 59(4) 4 .
O4 O4 N2 O1 22(28) 2 .
Tb1 O4 N2 O1 -1(6) . .
O2 O1 N2 O6 108(4) 4 .
O3 O1 N2 O6 -128(5) . .
O1 O1 N2 O6 -154(23) 3 .
Tb1 O1 N2 O6 171(3) . .
O3 O1 N2 O2 124.1(14) . 4
O1 O1 N2 O2 98(26) 3 4
Tb1 O1 N2 O2 63(2) . 4
O2 O1 N2 O3 -124.1(14) 4 .
O1 O1 N2 O3 -26(26) 3 .
Tb1 O1 N2 O3 -61(3) . .
O2 O1 N2 O4 -62(4) 4 .
O3 O1 N2 O4 62(4) . .
O1 O1 N2 O4 36(28) 3 .
Tb1 O1 N2 O4 1(6) . .
O21 N3 O8 O9 120.8(18) . 3
O8 N3 O8 O9 -59.2(18) 4 3
O9 N3 O8 O9 -118(3) 2 3
O21 N3 O8 O9 -121.6(15) . 2
O8 N3 O8 O9 58.4(15) 4 2
O9 N3 O8 O9 118(3) 3 2
O21 N3 O8 Tb1 180.000(0) . .
O8 N3 O8 Tb1 0.000(3) 4 .
O9 N3 O8 Tb1 -58.4(15) 2 .
O9 N3 O8 Tb1 59.2(18) 3 .
C10 C6 C7 C10 -32(4) . 4_445
C9 C5 C8 C9 53(3) . 4_455
C8 C5 C9 C27 -112(3) . .
C8 C5 C9 C8 26(3) . 4_455
C8 C5 C9 C3 -80.1(16) . .
C7 C6 C10 C7 77(3) . 4_445
C7 C6 C10 C12 -72(4) . .
C7 C6 C10 C28 -22(3) . .
C7 C10 C12 C28 -44(6) 4_445 .
C6 C10 C12 C28 94(3) . .
C10 C12 C28 C12 -23(3) . 4_445
C10 C12 C28 C10 -39(4) . 4_445
C27 C3 C27 C9 12(3) 4_455 .
C9 C3 C27 C9 21(5) 4_455 .
C8 C9 C27 C3 -83(4) 4_455 .
C5 C9 C27 C3 52(3) . .
O51 N53 O52 O51 -120(5) . 4_445
O52 N53 O52 O51 -75(3) 4_445 4_445
Rb1 N53 O52 O51 -75(3) . 4_445
O51 N53 O52 Rb1 75(3) 4_445 .
O51 N53 O52 Rb1 -46(3) . .
O52 N53 O52 Rb1 0.000(3) 4_445 .
O51 N53 O51 O52 80(3) 4_445 4_445
O52 N53 O51 O52 128(5) . 4_445
Rb1 N53 O51 O52 80(3) . 4_445
O51 N53 O51 Rb1 0.001(1) 4_445 .
O52 N53 O51 Rb1 -80(3) 4_445 .
O52 N53 O51 Rb1 47(3) . .
